data_7161006
loop_
_publ_author_name
'Szyma&#x144;ska, Julia'
'Palusiak, Marcin'
'Rybarczyk-Pirek, Agnieszka J'
'Wiosna-Sa&#x142;yga, Gabriela'
'Rachwalski, Micha&#x142;'
'Pieczonka, Adam M.'

_publ_section_title
;
 Regio- and stereoselective ring-opening of aziridines: a click chemistry
 approach to chiral amino alcohols and triazole-modified compounds.
;
_journal_issue 11
_journal_name_full 'Organic &amp; biomolecular chemistry'
_journal_page_first 2254
_journal_page_last 2260
_journal_paper_doi 10.1039/d6ob00147e
_journal_volume 24
_journal_year 2026
_chemical_absolute_configuration rm
_chemical_formula_sum 'C13 H19 N O'
_chemical_formula_weight 205.29
_space_group_crystal_system orthorhombic
_space_group_IT_number 19
_space_group_name_Hall 'P 2ac 2ab'
_space_group_name_H-M_alt 'P 21 21 21'
_atom_sites_solution_hydrogens mixed
_audit_creation_method SHELXL-2014
_audit_update_record
;
2025-11-09 deposited with the CCDC.	2026-02-19 downloaded from the CCDC.
;
_cell_angle_alpha 90
_cell_angle_beta 90
_cell_angle_gamma 90
_cell_formula_units_Z 4
_cell_length_a 8.49900(10)
_cell_length_b 10.50350(10)
_cell_length_c 13.59500(10)
_cell_measurement_reflns_used 9510
_cell_measurement_temperature 100.0(4)
_cell_measurement_theta_max 76.2870
_cell_measurement_theta_min 3.2060
_cell_volume 1213.62(2)
_computing_structure_refinement 'SHELXL-2014 (Sheldrick, 2014)'
_diffrn_ambient_temperature 100.0(4)
_diffrn_detector 'Hybrid Pixel Array Detector'
_diffrn_detector_area_resol_mean 10.0000
_diffrn_detector_type HyPix
_diffrn_measured_fraction_theta_full 0.999
_diffrn_measured_fraction_theta_max 0.972
_diffrn_measurement_device 'four-circle diffractometer'
_diffrn_measurement_device_type 'XtaLAB Synergy, Dualflex, HyPix'
_diffrn_radiation_monochromator mirror
_diffrn_radiation_probe x-ray
_diffrn_radiation_type CuK\a
_diffrn_radiation_wavelength 1.54184
_diffrn_reflns_av_R_equivalents 0.0260
_diffrn_reflns_av_unetI/netI 0.0172
_diffrn_reflns_Laue_measured_fraction_full 0.999
_diffrn_reflns_Laue_measured_fraction_max 0.972
_diffrn_reflns_limit_h_max 10
_diffrn_reflns_limit_h_min -10
_diffrn_reflns_limit_k_max 12
_diffrn_reflns_limit_k_min -8
_diffrn_reflns_limit_l_max 16
_diffrn_reflns_limit_l_min -17
_diffrn_reflns_number 11530
_diffrn_reflns_point_group_measured_fraction_full 0.998
_diffrn_reflns_point_group_measured_fraction_max 0.950
_diffrn_reflns_theta_full 67.684
_diffrn_reflns_theta_max 76.463
_diffrn_reflns_theta_min 5.322
_diffrn_source 'micro-focus sealed X-ray tube'
_diffrn_source_type 'PhotonJet (Cu) X-ray Source'
_exptl_absorpt_coefficient_mu 0.547
_exptl_absorpt_correction_T_max 1.00000
_exptl_absorpt_correction_T_min 0.86258
_exptl_absorpt_correction_type multi-scan
_exptl_absorpt_process_details
;
CrysAlisPro 1.171.42.88a (Rigaku Oxford Diffraction, 2023)
Empirical absorption correction using spherical harmonics,
implemented in SCALE3 ABSPACK scaling algorithm.
;
_exptl_crystal_colour colorless
_exptl_crystal_density_diffrn 1.124
_exptl_crystal_description block
_exptl_crystal_F_000 448
_exptl_crystal_size_max 0.3
_exptl_crystal_size_mid 0.25
_exptl_crystal_size_min 0.20
_refine_diff_density_max 0.169
_refine_diff_density_min -0.143
_refine_diff_density_rms 0.028
_refine_ls_abs_structure_details
;
 Flack x determined using 956 quotients [(I+)-(I-)]/[(I+)+(I-)]
 (Parsons, Flack and Wagner, Acta Cryst. B69 (2013) 249-259).
;
_refine_ls_abs_structure_Flack -0.08(8)
_refine_ls_extinction_coef 0.0058(7)
_refine_ls_extinction_expression Fc^*^=kFc[1+0.001xFc^2^\l^3^/sin(2\q)]^-1/4^
_refine_ls_extinction_method SHELXL
_refine_ls_goodness_of_fit_ref 1.038
_refine_ls_hydrogen_treatment mixed
_refine_ls_matrix_type full
_refine_ls_number_parameters 143
_refine_ls_number_reflns 2423
_refine_ls_number_restraints 0
_refine_ls_restrained_S_all 1.038
_refine_ls_R_factor_all 0.0279
_refine_ls_R_factor_gt 0.0275
_refine_ls_shift/su_max 0.000
_refine_ls_shift/su_mean 0.000
_refine_ls_structure_factor_coef Fsqd
_refine_ls_weighting_details 'w=1/[\s^2^(Fo^2^)+(0.0355P)^2^+0.1868P] where P=(Fo^2^+2Fc^2^)/3'
_refine_ls_weighting_scheme calc
_refine_ls_wR_factor_gt 0.0689
_refine_ls_wR_factor_ref 0.0693
_reflns_Friedel_coverage 0.683
_reflns_Friedel_fraction_full 0.997
_reflns_Friedel_fraction_max 0.920
_reflns_number_gt 2372
_reflns_number_total 2423
_reflns_threshold_expression 'I > 2\s(I)'
_cod_data_source_file d6ob00147e2.cif
_cod_data_source_block shelx_CCDC6
_cod_depositor_comments 'Adding full bibliography for 7161000--7161011.cif.'
_cod_database_code 7161006
_shelx_space_group_comment
;
The symmetry employed for this shelxl refinement is uniquely defined
by the following loop, which should always be used as a source of
symmetry information in preference to the above space-group names.
They are only intended as comments.
;
_oxdiff_exptl_absorpt_empirical_full_min 0.687
_oxdiff_exptl_absorpt_empirical_full_max 1.292
_oxdiff_exptl_absorpt_empirical_details
;
Empirical correction (ABSPACK) includes:
- Absorption correction using spherical harmonics
- Frame scaling
;
_shelxl_version_number 2014-1

loop_
_space_group_symop_operation_xyz
'x, y, z'
'-x+1/2, -y, z+1/2'
'-x, y+1/2, -z+1/2'
'x+1/2, -y+1/2, -z'

loop_
_atom_site_label
_atom_site_type_symbol
_atom_site_fract_x
_atom_site_fract_y
_atom_site_fract_z
_atom_site_U_iso_or_equiv
_atom_site_adp_type
_atom_site_occupancy
_atom_site_site_symmetry_order
_atom_site_calc_flag
_atom_site_refinement_flags_posn
_atom_site_refinement_flags_adp
_atom_site_refinement_flags_occupancy
_atom_site_disorder_assembly
_atom_site_disorder_group
N1 N 0.55342(13) 0.62500(11) 0.43238(9) 0.0199(3) Uani 1 1 d . . . . .
C11 C 0.72983(16) 0.80964(13) 0.41099(10) 0.0198(3) Uani 1 1 d . . . . .
H11 H 0.6799 0.8442 0.4720 0.024 Uiso 1 1 calc R U . . .
C3 C 0.49740(17) 0.50398(13) 0.38886(11) 0.0253(3) Uani 1 1 d . . . . .
H3B H 0.5046 0.4941 0.3166 0.030 Uiso 1 1 calc R U . . .
H3A H 0.4054 0.4621 0.4197 0.030 Uiso 1 1 calc R U . . .
C2 C 0.64635(16) 0.50817(13) 0.44565(10) 0.0204(3) Uani 1 1 d . . . . .
H2 H 0.7448 0.5029 0.4056 0.024 Uiso 1 1 calc R U . . .
C10 C 0.61567(16) 0.71767(13) 0.36175(10) 0.0200(3) Uani 1 1 d . . . . .
H10A H 0.5275 0.7662 0.3325 0.024 Uiso 1 1 calc R U . . .
H10B H 0.6704 0.6721 0.3080 0.024 Uiso 1 1 calc R U . . .
C17 C 0.86791(18) 0.89877(15) 0.26204(10) 0.0251(3) Uani 1 1 d . . . . .
H17 H 0.9071 0.8157 0.2492 0.030 Uiso 1 1 calc R U . . .
C12 C 0.77088(17) 0.91960(13) 0.34320(10) 0.0202(3) Uani 1 1 d . . . . .
C16 C 0.90767(18) 0.99868(17) 0.19991(11) 0.0315(4) Uani 1 1 d . . . . .
H16 H 0.9736 0.9836 0.1447 0.038 Uiso 1 1 calc R U . . .
C13 C 0.71613(18) 1.04199(14) 0.36106(11) 0.0242(3) Uani 1 1 d . . . . .
H13 H 0.6509 1.0577 0.4165 0.029 Uiso 1 1 calc R U . . .
C4 C 0.65783(18) 0.45395(13) 0.54815(10) 0.0235(3) Uani 1 1 d . . . . .
H4 H 0.5507 0.4563 0.5785 0.028 Uiso 1 1 calc R U . . .
C14 C 0.7559(2) 1.14216(15) 0.29848(12) 0.0319(4) Uani 1 1 d . . . . .
H14 H 0.7171 1.2254 0.3111 0.038 Uiso 1 1 calc R U . . .
C15 C 0.8517(2) 1.12023(16) 0.21808(12) 0.0338(4) Uani 1 1 d . . . . .
H15 H 0.8791 1.1884 0.1754 0.041 Uiso 1 1 calc R U . . .
C41 C 0.7681(2) 0.53292(16) 0.61171(11) 0.0322(4) Uani 1 1 d . . . . .
H41B H 0.8753 0.5274 0.5855 0.048 Uiso 1 1 calc R U . . .
H41C H 0.7665 0.5003 0.6793 0.048 Uiso 1 1 calc R U . . .
H41A H 0.7336 0.6219 0.6114 0.048 Uiso 1 1 calc R U . . .
C42 C 0.7108(3) 0.31557(15) 0.54236(14) 0.0402(4) Uani 1 1 d . . . . .
HH2C H 0.6334 0.2662 0.5049 0.060 Uiso 1 1 calc R U . . .
H42B H 0.7197 0.2805 0.6089 0.060 Uiso 1 1 calc R U . . .
H42A H 0.8132 0.3109 0.5095 0.060 Uiso 1 1 calc R U . . .
O1 O 0.86587(12) 0.73871(9) 0.43751(8) 0.0234(2) Uani 1 1 d . . . . .
H1 H 0.928(3) 0.792(2) 0.4770(16) 0.051(6) Uiso 1 1 d . . . . .

loop_
_atom_site_aniso_label
_atom_site_aniso_U_11
_atom_site_aniso_U_22
_atom_site_aniso_U_33
_atom_site_aniso_U_23
_atom_site_aniso_U_13
_atom_site_aniso_U_12
N1 0.0184(6) 0.0190(6) 0.0223(6) -0.0002(5) 0.0000(4) -0.0008(5)
C11 0.0201(7) 0.0197(7) 0.0196(6) -0.0008(5) -0.0008(5) 0.0021(5)
C3 0.0268(7) 0.0215(7) 0.0277(7) -0.0016(6) -0.0026(6) -0.0044(6)
C2 0.0203(7) 0.0178(6) 0.0232(6) -0.0025(5) 0.0028(5) 0.0000(5)
C10 0.0212(7) 0.0201(6) 0.0188(6) 0.0004(5) -0.0005(5) -0.0002(5)
C17 0.0216(7) 0.0306(7) 0.0231(7) 0.0013(6) -0.0027(6) 0.0000(6)
C12 0.0181(7) 0.0220(7) 0.0207(6) 0.0010(5) -0.0039(5) -0.0025(5)
C16 0.0226(7) 0.0467(10) 0.0251(7) 0.0058(7) -0.0015(6) -0.0077(7)
C13 0.0241(7) 0.0210(7) 0.0275(7) -0.0012(6) -0.0043(6) -0.0019(6)
C4 0.0250(7) 0.0202(7) 0.0254(7) 0.0015(6) 0.0035(6) 0.0011(6)
C14 0.0354(9) 0.0219(7) 0.0386(9) 0.0043(6) -0.0114(7) -0.0055(7)
C15 0.0329(8) 0.0351(9) 0.0335(8) 0.0126(7) -0.0100(7) -0.0147(7)
C41 0.0367(9) 0.0326(9) 0.0274(7) 0.0052(6) -0.0073(7) -0.0020(7)
C42 0.0595(12) 0.0242(8) 0.0368(9) 0.0060(7) 0.0059(8) 0.0058(8)
O1 0.0224(5) 0.0208(5) 0.0268(5) -0.0002(4) -0.0062(4) 0.0013(4)

loop_
_atom_type_symbol
_atom_type_description
_atom_type_scat_dispersion_real
_atom_type_scat_dispersion_imag
_atom_type_scat_source
C C 0.0181 0.0091 'International Tables Vol C Tables 4.2.6.8 and 6.1.1.4'
H H 0.0000 0.0000 'International Tables Vol C Tables 4.2.6.8 and 6.1.1.4'
N N 0.0311 0.0180 'International Tables Vol C Tables 4.2.6.8 and 6.1.1.4'
O O 0.0492 0.0322 'International Tables Vol C Tables 4.2.6.8 and 6.1.1.4'

loop_
_geom_angle_atom_site_label_1
_geom_angle_atom_site_label_2
_geom_angle_atom_site_label_3
_geom_angle
_geom_angle_site_symmetry_1
_geom_angle_site_symmetry_3
_geom_angle_publ_flag
C10 N1 C2 116.14(11) . . ?
C10 N1 C3 115.11(11) . . ?
C2 N1 C3 60.35(9) . . ?
O1 C11 C12 111.45(11) . . ?
O1 C11 C10 107.27(11) . . ?
C12 C11 C10 111.21(11) . . ?
N1 C3 C2 59.49(9) . . ?
N1 C2 C3 60.16(9) . . ?
N1 C2 C4 117.59(11) . . ?
C3 C2 C4 121.65(12) . . ?
N1 C10 C11 111.28(11) . . ?
C16 C17 C12 120.43(15) . . ?
C13 C12 C17 118.80(13) . . ?
C13 C12 C11 121.40(13) . . ?
C17 C12 C11 119.79(13) . . ?
C15 C16 C17 120.31(15) . . ?
C12 C13 C14 120.70(15) . . ?
C2 C4 C41 111.03(12) . . ?
C2 C4 C42 109.37(12) . . ?
C41 C4 C42 111.57(14) . . ?
C15 C14 C13 119.96(15) . . ?
C14 C15 C16 119.81(14) . . ?

loop_
_geom_bond_atom_site_label_1
_geom_bond_atom_site_label_2
_geom_bond_distance
_geom_bond_site_symmetry_2
_geom_bond_publ_flag
N1 C10 1.4661(18) . ?
N1 C2 1.4705(17) . ?
N1 C3 1.4807(17) . ?
C11 O1 1.4220(17) . ?
C11 C12 1.5182(19) . ?
C11 C10 1.5240(19) . ?
C3 C2 1.483(2) . ?
C2 C4 1.5085(19) . ?
C17 C16 1.389(2) . ?
C17 C12 1.395(2) . ?
C12 C13 1.389(2) . ?
C16 C15 1.385(3) . ?
C13 C14 1.395(2) . ?
C4 C41 1.521(2) . ?
C4 C42 1.524(2) . ?
C14 C15 1.383(3) . ?
